data_4120744
loop_
_publ_author_name
'Yongbing Liu'
'Haifeng Du'

_publ_section_title
;
 Metal-Free Borane-Catalyzed Highly Stereoselective Hydrogenation of
 Pyridines
;
_journal_name_full 'Journal of the American Chemical Society'
_journal_page_first 12968
_journal_page_last 12971
_journal_paper_doi 10.1021/ja406761j
_journal_volume 135
_journal_year 2013
_chemical_absolute_configuration rm
_chemical_formula_moiety 'C12 H19 N2, C4 H5 O6, H2 O'
_chemical_formula_sum 'C16 H26 N2 O7'
_chemical_formula_weight 358.39
_chemical_name_systematic
; 
 ? 
;
_space_group_IT_number 1
_symmetry_cell_setting triclinic
_symmetry_space_group_name_Hall 'P 1'
_symmetry_space_group_name_H-M 'P 1'
_atom_sites_solution_hydrogens geom
_atom_sites_solution_primary direct
_atom_sites_solution_secondary difmap
_audit_creation_method SHELXL-97
_cell_angle_alpha 74.72(2)
_cell_angle_beta 88.22(2)
_cell_angle_gamma 83.52(2)
_cell_formula_units_Z 1
_cell_length_a 7.451(3)
_cell_length_b 7.592(4)
_cell_length_c 8.063(4)
_cell_measurement_reflns_used 2026
_cell_measurement_temperature 173(2)
_cell_measurement_theta_max 27.46
_cell_measurement_theta_min 2.75
_cell_volume 437.2(4)
_computing_cell_refinement 'CrystalClear (Rigaku Inc., 2007)'
_computing_data_collection 'CrystalClear (Rigaku Inc., 2007)'
_computing_data_reduction 'CrystalClear (Rigaku Inc., 2007)'
_computing_molecular_graphics 'Olex2 ver 1.1'
_computing_publication_material 'SHELX97 (Sheldrick, 2008)'
_computing_structure_refinement 'Olex2 ver 1.1'
_computing_structure_solution 'SHELXS-97 (Sheldrick, 2008)'
_diffrn_ambient_temperature 173(2)
_diffrn_measured_fraction_theta_full 0.991
_diffrn_measured_fraction_theta_max 0.991
_diffrn_measurement_device_type 'Saturn724+ CCD'
_diffrn_measurement_method '\w scans at fixed \c = 45\%'
_diffrn_radiation_monochromator graphite
_diffrn_radiation_source 'sealed tube'
_diffrn_radiation_type MoK\a
_diffrn_radiation_wavelength 0.71073
_diffrn_reflns_av_R_equivalents 0.0429
_diffrn_reflns_av_sigmaI/netI 0.0383
_diffrn_reflns_limit_h_max 9
_diffrn_reflns_limit_h_min -9
_diffrn_reflns_limit_k_max 9
_diffrn_reflns_limit_k_min -9
_diffrn_reflns_limit_l_max 10
_diffrn_reflns_limit_l_min -10
_diffrn_reflns_number 7976
_diffrn_reflns_theta_full 27.49
_diffrn_reflns_theta_max 27.49
_diffrn_reflns_theta_min 2.80
_exptl_absorpt_coefficient_mu 0.107
_exptl_absorpt_correction_T_max 1.0000
_exptl_absorpt_correction_T_min 0.5407
_exptl_absorpt_correction_type multi-scan
_exptl_absorpt_process_details 'CrystalClear (Rigaku Inc., 2007)'
_exptl_crystal_colour colorless
_exptl_crystal_density_diffrn 1.361
_exptl_crystal_description block
_exptl_crystal_F_000 192
_exptl_crystal_size_max 0.50
_exptl_crystal_size_mid 0.28
_exptl_crystal_size_min 0.27
_refine_diff_density_max 0.250
_refine_diff_density_min -0.188
_refine_diff_density_rms 0.048
_refine_ls_abs_structure_details 'Flack H D (1983), Acta Cryst. A39, 876-881'
_refine_ls_abs_structure_Flack 0.4(7)
_refine_ls_extinction_method none
_refine_ls_goodness_of_fit_ref 1.062
_refine_ls_hydrogen_treatment constr
_refine_ls_matrix_type full
_refine_ls_number_parameters 229
_refine_ls_number_reflns 3911
_refine_ls_number_restraints 3
_refine_ls_restrained_S_all 1.062
_refine_ls_R_factor_all 0.0376
_refine_ls_R_factor_gt 0.0370
_refine_ls_shift/su_max 0.000
_refine_ls_shift/su_mean 0.000
_refine_ls_structure_factor_coef Fsqd
_refine_ls_weighting_details 'calc w=1/[\s^2^(Fo^2^)+(0.0553P)^2^+0.0510P] where P=(Fo^2^+2Fc^2^)/3'
_refine_ls_weighting_scheme calc
_refine_ls_wR_factor_gt 0.0969
_refine_ls_wR_factor_ref 0.0976
_reflns_number_gt 3856
_reflns_number_total 3911
_reflns_threshold_expression >2sigma(I)
_cod_data_source_file ja406761j_si_004.cif
_cod_data_source_block sa2740a
_cod_database_code 4120744

loop_
_symmetry_equiv_pos_as_xyz
'x, y, z'

loop_
_atom_site_label
_atom_site_type_symbol
_atom_site_fract_x
_atom_site_fract_y
_atom_site_fract_z
_atom_site_U_iso_or_equiv
_atom_site_adp_type
_atom_site_occupancy
_atom_site_symmetry_multiplicity
_atom_site_calc_flag
_atom_site_refinement_flags
O1 O 0.51244(14) 0.26530(16) 0.86655(15) 0.0260(2) Uani 1 1 d .
O2 O 0.52956(15) 0.39959(17) 0.58329(15) 0.0276(2) Uani 1 1 d .
O3 O 0.86621(15) 0.46307(16) 0.60084(15) 0.0294(3) Uani 1 1 d .
H3 H 0.7909 0.4745 0.5223 0.044 Uiso 1 1 d R
O4 O 0.90514(14) 0.07286(14) 0.76582(14) 0.0216(2) Uani 1 1 d .
H4 H 0.8267 0.0010 0.8038 0.032 Uiso 1 1 calc R
O5 O 1.09488(15) 0.37576(16) 0.96449(15) 0.0270(3) Uani 1 1 d .
O6 O 1.21563(15) 0.17616(17) 0.82113(15) 0.0264(2) Uani 1 1 d .
H6 H 1.3145 0.2118 0.8383 0.040 Uiso 1 1 d R
O7 O 0.19588(16) 0.62585(16) 0.52507(16) 0.0296(3) Uani 1 1 d .
H7A H 0.0999 0.5759 0.5478 0.044 Uiso 1 1 d R
H7B H 0.2883 0.5535 0.5188 0.044 Uiso 1 1 d R
N1 N 0.27065(17) 0.95710(18) 0.58750(16) 0.0201(3) Uani 1 1 d .
H1A H 0.1952 0.9898 0.6695 0.024 Uiso 1 1 calc R
H1B H 0.2440 0.8448 0.5778 0.024 Uiso 1 1 calc R
N2 N 0.65266(17) 0.81847(17) 0.89495(17) 0.0203(3) Uani 1 1 d .
C1 C 0.5908(2) 0.3485(2) 0.7320(2) 0.0211(3) Uani 1 1 d .
C2 C 0.78317(19) 0.3859(2) 0.7604(2) 0.0211(3) Uani 1 1 d .
H2 H 0.7775 0.4761 0.8317 0.025 Uiso 1 1 calc R
C3 C 0.89511(18) 0.20916(19) 0.85680(18) 0.0183(3) Uani 1 1 d .
H3A H 0.8374 0.1612 0.9711 0.022 Uiso 1 1 calc R
C4 C 1.08168(19) 0.2605(2) 0.88605(18) 0.0191(3) Uani 1 1 d .
C5 C 0.46341(19) 0.9397(2) 0.64553(18) 0.0196(3) Uani 1 1 d .
H5 H 0.4904 1.0642 0.6506 0.024 Uiso 1 1 calc R
C6 C 0.5882(2) 0.8825(2) 0.5098(2) 0.0235(3) Uani 1 1 d .
H6A H 0.7155 0.8706 0.5465 0.028 Uiso 1 1 calc R
H6B H 0.5613 0.7617 0.4978 0.028 Uiso 1 1 calc R
C7 C 0.5612(2) 1.0258(2) 0.3371(2) 0.0261(3) Uani 1 1 d .
H7C H 0.6397 0.9864 0.2493 0.031 Uiso 1 1 calc R
H7D H 0.5957 1.1447 0.3472 0.031 Uiso 1 1 calc R
C8 C 0.3639(2) 1.0497(2) 0.2810(2) 0.0265(3) Uani 1 1 d .
H8A H 0.3473 1.1480 0.1724 0.032 Uiso 1 1 calc R
H8B H 0.3341 0.9343 0.2586 0.032 Uiso 1 1 calc R
C9 C 0.2352(2) 1.0986(2) 0.41644(19) 0.0230(3) Uani 1 1 d .
H9 H 0.2588 1.2212 0.4299 0.028 Uiso 1 1 calc R
C10 C 0.0373(2) 1.1084(3) 0.3692(2) 0.0316(4) Uani 1 1 d .
H10A H 0.0128 0.9901 0.3524 0.047 Uiso 1 1 calc R
H10B H 0.0110 1.2051 0.2628 0.047 Uiso 1 1 calc R
H10C H -0.0393 1.1362 0.4621 0.047 Uiso 1 1 calc R
C11 C 0.4917(2) 0.8119(2) 0.82453(19) 0.0203(3) Uani 1 1 d .
C12 C 0.3673(2) 0.6971(2) 0.9082(2) 0.0258(3) Uani 1 1 d .
H12 H 0.2567 0.6933 0.8544 0.031 Uiso 1 1 calc R
C13 C 0.4074(3) 0.5870(2) 1.0734(2) 0.0310(4) Uani 1 1 d .
H13 H 0.3237 0.5082 1.1352 0.037 Uiso 1 1 calc R
C14 C 0.5713(2) 0.5947(2) 1.1456(2) 0.0280(3) Uani 1 1 d .
H14 H 0.6010 0.5213 1.2583 0.034 Uiso 1 1 calc R
C15 C 0.6927(2) 0.7101(2) 1.0528(2) 0.0237(3) Uani 1 1 d .
C16 C 0.8774(2) 0.7125(2) 1.1243(2) 0.0285(3) Uani 1 1 d .
H16A H 0.9598 0.6115 1.1015 0.043 Uiso 1 1 calc R
H16B H 0.8682 0.6977 1.2486 0.043 Uiso 1 1 calc R
H16C H 0.9237 0.8297 1.0692 0.043 Uiso 1 1 calc R

loop_
_atom_site_aniso_label
_atom_site_aniso_U_11
_atom_site_aniso_U_22
_atom_site_aniso_U_33
_atom_site_aniso_U_23
_atom_site_aniso_U_13
_atom_site_aniso_U_12
O1 0.0144(5) 0.0371(7) 0.0276(6) -0.0100(5) 0.0007(4) -0.0047(4)
O2 0.0216(5) 0.0294(6) 0.0299(6) -0.0034(5) -0.0051(4) -0.0034(4)
O3 0.0217(6) 0.0297(6) 0.0312(6) 0.0040(5) -0.0022(4) -0.0073(5)
O4 0.0199(5) 0.0196(5) 0.0271(5) -0.0079(4) 0.0029(4) -0.0060(4)
O5 0.0206(5) 0.0306(6) 0.0340(6) -0.0154(5) -0.0013(5) -0.0039(4)
O6 0.0129(5) 0.0357(6) 0.0355(6) -0.0175(5) 0.0018(4) -0.0045(4)
O7 0.0233(6) 0.0244(6) 0.0404(7) -0.0060(5) -0.0020(5) -0.0055(4)
N1 0.0197(6) 0.0208(6) 0.0196(6) -0.0049(5) -0.0005(5) -0.0018(5)
N2 0.0201(6) 0.0189(6) 0.0222(6) -0.0057(5) -0.0019(5) -0.0024(5)
C1 0.0154(7) 0.0186(7) 0.0303(8) -0.0089(6) -0.0010(5) 0.0001(5)
C2 0.0165(7) 0.0203(7) 0.0269(7) -0.0066(6) -0.0027(6) -0.0014(5)
C3 0.0164(7) 0.0187(7) 0.0205(7) -0.0059(5) 0.0019(5) -0.0032(5)
C4 0.0167(6) 0.0215(7) 0.0172(6) -0.0018(5) -0.0012(5) -0.0025(5)
C5 0.0179(7) 0.0202(7) 0.0208(7) -0.0047(5) -0.0017(5) -0.0035(5)
C6 0.0208(7) 0.0238(7) 0.0250(7) -0.0053(6) 0.0025(6) -0.0021(6)
C7 0.0241(8) 0.0293(8) 0.0228(7) -0.0033(6) 0.0047(6) -0.0041(6)
C8 0.0276(8) 0.0306(8) 0.0198(7) -0.0042(6) -0.0004(6) -0.0027(6)
C9 0.0250(8) 0.0230(7) 0.0187(7) -0.0023(6) -0.0022(6) -0.0002(6)
C10 0.0250(8) 0.0457(10) 0.0212(7) -0.0053(7) -0.0025(6) 0.0007(7)
C11 0.0220(7) 0.0184(7) 0.0209(7) -0.0056(5) -0.0020(6) -0.0017(5)
C12 0.0268(8) 0.0259(8) 0.0248(8) -0.0043(6) -0.0033(6) -0.0079(6)
C13 0.0364(9) 0.0292(8) 0.0262(8) -0.0012(6) 0.0013(7) -0.0132(7)
C14 0.0354(9) 0.0264(8) 0.0203(7) -0.0006(6) -0.0042(6) -0.0072(7)
C15 0.0278(8) 0.0217(7) 0.0233(7) -0.0095(6) -0.0026(6) -0.0006(6)
C16 0.0275(8) 0.0291(8) 0.0277(8) -0.0052(6) -0.0069(6) -0.0009(7)

loop_
_atom_type_symbol
_atom_type_description
_atom_type_scat_dispersion_real
_atom_type_scat_dispersion_imag
_atom_type_scat_source
C C 0.0033 0.0016 'International Tables Vol C Tables 4.2.6.8 and 6.1.1.4'
H H 0.0000 0.0000 'International Tables Vol C Tables 4.2.6.8 and 6.1.1.4'
N N 0.0061 0.0033 'International Tables Vol C Tables 4.2.6.8 and 6.1.1.4'
O O 0.0106 0.0060 'International Tables Vol C Tables 4.2.6.8 and 6.1.1.4'

loop_
_geom_angle_atom_site_label_1
_geom_angle_atom_site_label_2
_geom_angle_atom_site_label_3
_geom_angle
C2 O3 H3 108.1
C3 O4 H4 109.5
C4 O6 H6 111.5
H7A O7 H7B 114.7
C5 N1 C9 112.48(12)
C5 N1 H1A 109.1
C9 N1 H1A 109.1
C5 N1 H1B 109.1
C9 N1 H1B 109.1
H1A N1 H1B 107.8
C15 N2 C11 118.83(13)
O2 C1 O1 127.46(14)
O2 C1 C2 118.02(13)
O1 C1 C2 114.51(13)
O3 C2 C1 110.51(13)
O3 C2 C3 110.26(12)
C1 C2 C3 110.53(12)
O3 C2 H2 108.5
C1 C2 H2 108.5
C3 C2 H2 108.5
O4 C3 C4 111.85(11)
O4 C3 C2 111.81(12)
C4 C3 C2 106.97(12)
O4 C3 H3A 108.7
C4 C3 H3A 108.7
C2 C3 H3A 108.7
O5 C4 O6 125.17(14)
O5 C4 C3 119.44(13)
O6 C4 C3 115.39(13)
N1 C5 C11 111.67(12)
N1 C5 C6 108.87(12)
C11 C5 C6 113.47(13)
N1 C5 H5 107.5
C11 C5 H5 107.5
C6 C5 H5 107.5
C7 C6 C5 110.02(13)
C7 C6 H6A 109.7
C5 C6 H6A 109.7
C7 C6 H6B 109.7
C5 C6 H6B 109.7
H6A C6 H6B 108.2
C6 C7 C8 110.28(13)
C6 C7 H7C 109.6
C8 C7 H7C 109.6
C6 C7 H7D 109.6
C8 C7 H7D 109.6
H7C C7 H7D 108.1
C9 C8 C7 112.05(14)
C9 C8 H8A 109.2
C7 C8 H8A 109.2
C9 C8 H8B 109.2
C7 C8 H8B 109.2
H8A C8 H8B 107.9
N1 C9 C8 109.62(13)
N1 C9 C10 108.80(13)
C8 C9 C10 112.89(13)
N1 C9 H9 108.5
C8 C9 H9 108.5
C10 C9 H9 108.5
C9 C10 H10A 109.5
C9 C10 H10B 109.5
H10A C10 H10B 109.5
C9 C10 H10C 109.5
H10A C10 H10C 109.5
H10B C10 H10C 109.5
N2 C11 C12 122.60(14)
N2 C11 C5 113.68(13)
C12 C11 C5 123.71(13)
C11 C12 C13 118.60(15)
C11 C12 H12 120.7
C13 C12 H12 120.7
C14 C13 C12 118.71(16)
C14 C13 H13 120.6
C12 C13 H13 120.6
C13 C14 C15 119.87(15)
C13 C14 H14 120.1
C15 C14 H14 120.1
N2 C15 C14 121.35(15)
N2 C15 C16 117.71(14)
C14 C15 C16 120.90(15)
C15 C16 H16A 109.5
C15 C16 H16B 109.5
H16A C16 H16B 109.5
C15 C16 H16C 109.5
H16A C16 H16C 109.5
H16B C16 H16C 109.5

loop_
_geom_bond_atom_site_label_1
_geom_bond_atom_site_label_2
_geom_bond_distance
O1 C1 1.264(2)
O2 C1 1.243(2)
O3 C2 1.420(2)
O3 H3 0.8400
O4 C3 1.4120(18)
O4 H4 0.8400
O5 C4 1.2206(19)
O6 C4 1.2964(19)
O6 H6 0.8400
O7 H7A 0.8400
O7 H7B 0.8400
N1 C5 1.5052(19)
N1 C9 1.5177(19)
N1 H1A 0.9200
N1 H1B 0.9200
N2 C15 1.342(2)
N2 C11 1.354(2)
C1 C2 1.528(2)
C2 C3 1.529(2)
C2 H2 1.0000
C3 C4 1.527(2)
C3 H3A 1.0000
C5 C11 1.518(2)
C5 C6 1.532(2)
C5 H5 1.0000
C6 C7 1.527(2)
C6 H6A 0.9900
C6 H6B 0.9900
C7 C8 1.528(2)
C7 H7C 0.9900
C7 H7D 0.9900
C8 C9 1.523(2)
C8 H8A 0.9900
C8 H8B 0.9900
C9 C10 1.524(2)
C9 H9 1.0000
C10 H10A 0.9800
C10 H10B 0.9800
C10 H10C 0.9800
C11 C12 1.382(2)
C12 C13 1.394(2)
C12 H12 0.9500
C13 C14 1.383(3)
C13 H13 0.9500
C14 C15 1.392(2)
C14 H14 0.9500
C15 C16 1.512(2)
C16 H16A 0.9800
C16 H16B 0.9800
C16 H16C 0.9800

loop_
_geom_hbond_atom_site_label_D
_geom_hbond_atom_site_label_H
_geom_hbond_atom_site_label_A
_geom_hbond_distance_DH
_geom_hbond_distance_HA
_geom_hbond_distance_DA
_geom_hbond_angle_DHA
_geom_hbond_site_symmetry_A
O3 H3 O2 0.84 2.10 2.6222(19) 120.2 .
O4 H4 N2 0.84 1.99 2.8270(19) 176.5 1_545
O6 H6 O1 0.84 1.61 2.4500(17) 175.2 1_655
O7 H7A O3 0.84 2.01 2.851(2) 178.4 1_455
O7 H7B O2 0.84 2.03 2.835(2) 159.5 .
N1 H1A O6 0.92 2.12 2.816(2) 131.7 1_465
N1 H1A O4 0.92 2.35 3.185(2) 150.8 1_465

loop_
_geom_torsion_atom_site_label_1
_geom_torsion_atom_site_label_2
_geom_torsion_atom_site_label_3
_geom_torsion_atom_site_label_4
_geom_torsion
O2 C1 C2 O3 -5.00(19)
O1 C1 C2 O3 174.30(12)
O2 C1 C2 C3 -127.33(15)
O1 C1 C2 C3 51.97(17)
O3 C2 C3 O4 -62.91(15)
C1 C2 C3 O4 59.57(15)
O3 C2 C3 C4 59.86(15)
C1 C2 C3 C4 -177.66(12)
O4 C3 C4 O5 -179.36(13)
C2 C3 C4 O5 57.90(17)
O4 C3 C4 O6 1.44(17)
C2 C3 C4 O6 -121.30(14)
C9 N1 C5 C11 174.33(11)
C9 N1 C5 C6 -59.61(15)
N1 C5 C6 C7 59.34(16)
C11 C5 C6 C7 -175.64(12)
C5 C6 C7 C8 -57.76(17)
C6 C7 C8 C9 55.63(18)
C5 N1 C9 C8 56.78(16)
C5 N1 C9 C10 -179.34(12)
C7 C8 C9 N1 -54.07(17)
C7 C8 C9 C10 -175.52(13)
C15 N2 C11 C12 -0.5(2)
C15 N2 C11 C5 -179.58(13)
N1 C5 C11 N2 -168.29(11)
C6 C5 C11 N2 68.21(16)
N1 C5 C11 C12 12.6(2)
C6 C5 C11 C12 -110.89(17)
N2 C11 C12 C13 1.6(2)
C5 C11 C12 C13 -179.37(15)
C11 C12 C13 C14 -1.1(3)
C12 C13 C14 C15 -0.4(3)
C11 N2 C15 C14 -1.1(2)
C11 N2 C15 C16 176.69(13)
C13 C14 C15 N2 1.5(3)
C13 C14 C15 C16 -176.21(15)
